data_7710327
loop_
_publ_author_name
'Herdman, Megan E.'
'Werrett, Melissa V.'
'Andrews, Philip C.'

_publ_section_title
;
 Aryl bismuth phosphinates [BiAr<sub>2</sub>(O(O)PRR')]:
 structure-activity relationships for antibacterial activity and
 cytotoxicity.
;
_journal_issue 24
_journal_name_full 'Dalton transactions (Cambridge, England : 2003)'
_journal_page_first 9323
_journal_page_last 9335
_journal_paper_doi 10.1039/d2dt00346e
_journal_volume 51
_journal_year 2022
_chemical_absolute_configuration ad
_chemical_formula_moiety 'C20 H20 Bi O2 P'
_chemical_formula_sum 'C20 H20 Bi O2 P'
_chemical_formula_weight 532.31
_space_group_crystal_system monoclinic
_space_group_IT_number 4
_space_group_name_Hall 'P 2yb'
_space_group_name_H-M_alt 'P 1 21 1'
_atom_sites_solution_hydrogens mixed
_audit_creation_date 2021-11-24
_audit_creation_method
;
Olex2 1.2
(compiled 2018.05.29 svn.r3508 for OlexSys, GUI svn.r5506)
;
_audit_update_record
;
2022-05-02 deposited with the CCDC.	2022-05-23 downloaded from the CCDC.
;
_cell_angle_alpha 90
_cell_angle_beta 99.95(3)
_cell_angle_gamma 90
_cell_formula_units_Z 2
_cell_length_a 8.7590(18)
_cell_length_b 9.4710(19)
_cell_length_c 11.418(2)
_cell_measurement_reflns_used 10149
_cell_measurement_temperature 293(2)
_cell_measurement_theta_max 28.525
_cell_measurement_theta_min 1.811
_cell_volume 933.0(3)
_computing_cell_refinement 'XDS (Kabsch, 1993)'
_computing_data_collection 'AS QEGUI'
_computing_data_reduction 'XDS (Kabsch, 1993)'
_computing_molecular_graphics 'Olex2 (Dolomanov et al., 2009)'
_computing_publication_material 'Olex2 (Dolomanov et al., 2009)'
_computing_structure_refinement 'ShelXL (Sheldrick, 2015)'
_computing_structure_solution 'SHELXT 2018/2 (Sheldrick, 2018)'
_diffrn_ambient_temperature 293(2)
_diffrn_measured_fraction_theta_full 0.978
_diffrn_measured_fraction_theta_max 0.801
_diffrn_measurement_device_type 'Dectris Eiger2 9M'
_diffrn_measurement_method 'Omega Scan'
_diffrn_radiation_monochromator 'Silicon Double Crystal'
_diffrn_radiation_source 'MX1 Beamline Australian Synchrotron'
_diffrn_radiation_type Synchrotron
_diffrn_radiation_wavelength 0.710918
_diffrn_reflns_av_R_equivalents 0.0198
_diffrn_reflns_av_unetI/netI 0.0174
_diffrn_reflns_Laue_measured_fraction_full 0.978
_diffrn_reflns_Laue_measured_fraction_max 0.801
_diffrn_reflns_limit_h_max 11
_diffrn_reflns_limit_h_min -11
_diffrn_reflns_limit_k_max 10
_diffrn_reflns_limit_k_min -10
_diffrn_reflns_limit_l_max 13
_diffrn_reflns_limit_l_min -13
_diffrn_reflns_number 11397
_diffrn_reflns_point_group_measured_fraction_full 0.966
_diffrn_reflns_point_group_measured_fraction_max 0.778
_diffrn_reflns_theta_full 25.242
_diffrn_reflns_theta_max 28.525
_diffrn_reflns_theta_min 1.811
_diffrn_standards_number 0
_exptl_absorpt_coefficient_mu 9.543
_exptl_absorpt_correction_type multi-scan
_exptl_absorpt_process_details 'XDS (Kabsch, 1993)'
_exptl_crystal_colour 'clear whiteish colourless'
_exptl_crystal_colour_lustre clear
_exptl_crystal_colour_modifier whiteish
_exptl_crystal_colour_primary colourless
_exptl_crystal_density_diffrn 1.895
_exptl_crystal_description needle
_exptl_crystal_F_000 508
_exptl_crystal_size_max 0.1
_exptl_crystal_size_mid 0.1
_exptl_crystal_size_min 0.01
_exptl_transmission_factor_max 0.8621
_exptl_transmission_factor_min 0.6612
_refine_diff_density_max 0.655
_refine_diff_density_min -1.682
_refine_diff_density_rms 0.152
_refine_ls_abs_structure_details
;
 Flack x determined using 1641 quotients [(I+)-(I-)]/[(I+)+(I-)]
 (Parsons, Flack and Wagner, Acta Cryst. B69 (2013) 249-259).
;
_refine_ls_abs_structure_Flack -0.017(3)
_refine_ls_extinction_method none
_refine_ls_goodness_of_fit_ref 1.173
_refine_ls_hydrogen_treatment mixed
_refine_ls_matrix_type full
_refine_ls_number_parameters 223
_refine_ls_number_reflns 3692
_refine_ls_number_restraints 1
_refine_ls_restrained_S_all 1.173
_refine_ls_R_factor_all 0.0185
_refine_ls_R_factor_gt 0.0184
_refine_ls_shift/su_max 0.000
_refine_ls_shift/su_mean 0.000
_refine_ls_structure_factor_coef Fsqd
_refine_ls_weighting_details 'w=1/[\s^2^(Fo^2^)+(0.0175P)^2^+2.0119P] where P=(Fo^2^+2Fc^2^)/3'
_refine_ls_weighting_scheme calc
_refine_ls_wR_factor_gt 0.0475
_refine_ls_wR_factor_ref 0.0476
_reflns_Friedel_coverage 0.834
_reflns_Friedel_fraction_full 0.952
_reflns_Friedel_fraction_max 0.751
_reflns_number_gt 3655
_reflns_number_total 3692
_reflns_threshold_expression 'I > 2\s(I)'
_cod_data_source_file d2dt00346e2.cif
_cod_data_source_block mh_a
_cod_depositor_comments 'Adding full bibliography for 7710326--7710330.cif.'
_cod_original_cell_volume 932.9(3)
_cod_database_code 7710327
_shelx_shelxl_version_number 2016/6
_shelx_space_group_comment
;
The symmetry employed for this shelxl refinement is uniquely defined
by the following loop, which should always be used as a source of
symmetry information in preference to the above space-group names.
They are only intended as comments.
;
_shelx_estimated_absorpt_t_max 0.8621
_shelx_estimated_absorpt_t_min 0.6612
_olex2_refinement_description
;
1. Fixed Uiso
 At 1.2 times of:
  All C(H) groups
 At 1.5 times of:
  All C(H,H,H) groups
2.a Aromatic/amide H refined with riding coordinates:
 C18(H18), C16(H16), C17(H17), C20(H20), C11(H11), C10(H10), C6(H6), C13(H13),
 C2(H2), C3(H3), C4(H4), C19(H19), C9(H9)
2.b Idealised Me refined as rotating group:
 C7(H7A,H7B,H7C), C14(H14A,H14B,H14C)
;
_olex2_submission_special_instructions 'No special instructions were received'

loop_
_space_group_symop_operation_xyz
'x, y, z'
'-x, y+1/2, -z'

loop_
_atom_site_label
_atom_site_type_symbol
_atom_site_fract_x
_atom_site_fract_y
_atom_site_fract_z
_atom_site_U_iso_or_equiv
_atom_site_adp_type
_atom_site_occupancy
_atom_site_site_symmetry_order
_atom_site_calc_flag
_atom_site_refinement_flags_posn
_atom_site_refinement_flags_adp
_atom_site_refinement_flags_occupancy
_atom_site_disorder_assembly
_atom_site_disorder_group
Bi01 Bi 0.48548(2) 0.49790(4) 0.44477(2) 0.02389(7) Uani 1 1 d . . . . .
P1 P 0.63268(19) 0.30103(19) 0.70547(15) 0.0249(3) Uani 1 1 d . . . . .
O2 O 0.6390(6) 0.1413(5) 0.7138(4) 0.0299(10) Uani 1 1 d . . . . .
O1 O 0.6560(5) 0.3653(5) 0.5890(4) 0.0277(10) Uani 1 1 d . . . . .
C15 C 0.7700(8) 0.3729(7) 0.8261(6) 0.0267(13) Uani 1 1 d . . . . .
C18 C 0.9712(8) 0.4874(17) 1.0185(6) 0.0414(18) Uani 1 1 d . . . . .
H18 H 1.038516 0.525023 1.082822 0.050 Uiso 1 1 calc R . . . .
C16 C 0.8806(8) 0.4728(9) 0.8076(6) 0.032(2) Uani 1 1 d . . . . .
H16 H 0.886161 0.502272 0.730737 0.039 Uiso 1 1 calc R . . . .
C17 C 0.9824(9) 0.5283(8) 0.9033(7) 0.039(2) Uani 1 1 d . . . . .
H17 H 1.057869 0.592665 0.890422 0.046 Uiso 1 1 calc R . . . .
C8 C 0.5306(8) 0.3440(7) 0.3057(6) 0.0266(14) Uani 1 1 d . . . . .
C12 C 0.4502(9) 0.2395(8) 0.1101(6) 0.0341(16) Uani 1 1 d . . . . .
C20 C 0.7594(9) 0.3318(8) 0.9416(6) 0.0328(15) Uani 1 1 d . . . . .
H20 H 0.685856 0.265515 0.954686 0.039 Uiso 1 1 calc R . . . .
C11 C 0.5613(10) 0.1348(8) 0.1409(7) 0.0388(18) Uani 1 1 d . . . . .
H11 H 0.570851 0.063772 0.086419 0.047 Uiso 1 1 calc R . . . .
C10 C 0.6572(10) 0.1336(8) 0.2494(7) 0.0375(17) Uani 1 1 d . . . . .
H10 H 0.731284 0.062957 0.267317 0.045 Uiso 1 1 calc R . . . .
C6 C 0.7595(7) 0.7007(7) 0.5424(6) 0.0263(13) Uani 1 1 d . . . . .
H6 H 0.717072 0.688163 0.610893 0.032 Uiso 1 1 calc R . . . .
C5 C 0.8861(8) 0.7924(8) 0.5458(6) 0.0302(14) Uani 1 1 d . . . . .
C13 C 0.4368(8) 0.3435(7) 0.1952(6) 0.0293(14) Uani 1 1 d . . . . .
H13 H 0.362734 0.414021 0.176756 0.035 Uiso 1 1 calc R . . . .
C2 C 0.7581(9) 0.6474(8) 0.3362(6) 0.0316(15) Uani 1 1 d . . . . .
H2 H 0.715546 0.600969 0.266381 0.038 Uiso 1 1 calc R . . . .
C3 C 0.8848(9) 0.7369(9) 0.3388(7) 0.0367(17) Uani 1 1 d . . . . .
H3 H 0.927839 0.748893 0.270532 0.044 Uiso 1 1 calc R . . . .
C7 C 0.9495(9) 0.8722(10) 0.6568(7) 0.0424(18) Uani 1 1 d . . . . .
H7A H 0.907207 0.965958 0.651780 0.064 Uiso 1 1 calc GR . . . .
H7B H 1.060352 0.877212 0.665572 0.064 Uiso 1 1 calc GR . . . .
H7C H 0.921539 0.824590 0.724272 0.064 Uiso 1 1 calc GR . . . .
C4 C 0.9474(9) 0.8081(9) 0.4418(7) 0.0360(16) Uani 1 1 d . . . . .
H4 H 1.031952 0.867414 0.441543 0.043 Uiso 1 1 calc R . . . .
C19 C 0.8591(10) 0.3903(9) 1.0371(7) 0.0412(18) Uani 1 1 d . . . . .
H19 H 0.850672 0.364103 1.114228 0.049 Uiso 1 1 calc R . . . .
C9 C 0.6436(9) 0.2389(8) 0.3336(6) 0.0306(15) Uani 1 1 d . . . . .
H9 H 0.708819 0.238901 0.407099 0.037 Uiso 1 1 calc R . . . .
C14 C 0.3483(11) 0.2393(10) -0.0099(7) 0.047(2) Uani 1 1 d . . . . .
H14A H 0.399345 0.288733 -0.065652 0.070 Uiso 1 1 calc GR . . . .
H14B H 0.252075 0.285302 -0.004797 0.070 Uiso 1 1 calc GR . . . .
H14C H 0.328461 0.143700 -0.036191 0.070 Uiso 1 1 calc GR . . . .
C1 C 0.6955(7) 0.6283(7) 0.4400(6) 0.0247(13) Uani 1 1 d . . . . .
H1 H 0.488(12) 0.354(12) 0.726(9) 0.06(3) Uiso 1 1 d . . . . .

loop_
_atom_site_aniso_label
_atom_site_aniso_U_11
_atom_site_aniso_U_22
_atom_site_aniso_U_33
_atom_site_aniso_U_23
_atom_site_aniso_U_13
_atom_site_aniso_U_12
Bi01 0.02743(11) 0.02393(12) 0.02053(10) -0.00094(15) 0.00477(7) -0.00111(16)
P1 0.0275(8) 0.0250(9) 0.0220(8) 0.0013(6) 0.0033(6) 0.0006(6)
O2 0.036(3) 0.023(3) 0.029(3) 0.0017(18) 0.000(2) -0.0006(19)
O1 0.031(2) 0.031(3) 0.021(2) 0.0020(18) 0.0038(18) -0.0003(19)
C15 0.030(3) 0.022(3) 0.027(3) 0.001(2) 0.001(3) 0.002(2)
C18 0.044(3) 0.038(5) 0.037(3) -0.008(5) -0.007(3) 0.009(5)
C16 0.035(3) 0.033(6) 0.029(3) -0.002(3) 0.006(3) 0.001(3)
C17 0.035(3) 0.033(7) 0.047(4) -0.004(3) 0.004(3) -0.003(3)
C8 0.035(3) 0.026(4) 0.023(3) -0.009(2) 0.014(3) -0.005(3)
C12 0.049(4) 0.031(4) 0.024(3) -0.007(3) 0.013(3) -0.013(3)
C20 0.039(4) 0.034(4) 0.025(4) 0.002(3) 0.003(3) -0.002(3)
C11 0.061(5) 0.023(4) 0.038(4) -0.006(3) 0.025(4) -0.007(3)
C10 0.049(4) 0.026(4) 0.043(4) 0.002(3) 0.021(4) 0.004(3)
C6 0.023(3) 0.026(3) 0.028(3) -0.001(2) 0.000(3) 0.000(3)
C5 0.026(3) 0.030(4) 0.032(4) -0.001(3) -0.002(3) 0.000(3)
C13 0.038(4) 0.024(4) 0.028(3) 0.001(3) 0.009(3) -0.005(3)
C2 0.038(4) 0.033(4) 0.023(3) 0.002(3) 0.005(3) 0.000(3)
C3 0.035(4) 0.046(5) 0.030(4) 0.008(3) 0.009(3) -0.005(3)
C7 0.038(4) 0.045(5) 0.041(4) -0.006(4) 0.001(3) -0.010(3)
C4 0.028(3) 0.041(5) 0.039(4) 0.007(3) 0.006(3) -0.007(3)
C19 0.057(5) 0.041(5) 0.023(4) 0.001(3) -0.001(3) 0.006(4)
C9 0.040(4) 0.031(4) 0.024(3) 0.006(3) 0.015(3) -0.001(3)
C14 0.054(5) 0.051(5) 0.036(4) -0.010(4) 0.008(4) -0.014(4)
C1 0.026(3) 0.028(4) 0.021(3) 0.002(2) 0.004(2) 0.001(2)

loop_
_atom_type_symbol
_atom_type_description
_atom_type_scat_dispersion_real
_atom_type_scat_dispersion_imag
_atom_type_scat_source
C C 0.0033 0.0016 'International Tables Vol C Tables 4.2.6.8 and 6.1.1.4'
H H 0.0000 0.0000 'International Tables Vol C Tables 4.2.6.8 and 6.1.1.4'
Bi Bi -4.1077 10.2566 'International Tables Vol C Tables 4.2.6.8 and 6.1.1.4'
O O 0.0106 0.0060 'International Tables Vol C Tables 4.2.6.8 and 6.1.1.4'
P P 0.1023 0.0942 'International Tables Vol C Tables 4.2.6.8 and 6.1.1.4'

loop_
_geom_angle_atom_site_label_1
_geom_angle_atom_site_label_2
_geom_angle_atom_site_label_3
_geom_angle
_geom_angle_site_symmetry_1
_geom_angle_site_symmetry_3
_geom_angle_publ_flag
O2 Bi01 O1 168.60(17) 2_656 . ?
C8 Bi01 O2 86.9(2) . 2_656 ?
C8 Bi01 O1 88.9(2) . . ?
C1 Bi01 O2 86.4(2) . 2_656 ?
C1 Bi01 O1 83.5(2) . . ?
C1 Bi01 C8 95.5(2) . . ?
O2 P1 C15 108.5(3) . . ?
O1 P1 O2 116.7(3) . . ?
O1 P1 C15 110.4(3) . . ?
P1 O2 Bi01 121.1(3) . 2_646 ?
P1 O1 Bi01 131.2(3) . . ?
C16 C15 P1 122.0(5) . . ?
C20 C15 P1 118.3(5) . . ?
C20 C15 C16 119.6(6) . . ?
C19 C18 C17 119.8(8) . . ?
C17 C16 C15 120.3(7) . . ?
C16 C17 C18 119.9(7) . . ?
C13 C8 Bi01 120.0(5) . . ?
C13 C8 C9 119.4(6) . . ?
C9 C8 Bi01 120.3(5) . . ?
C11 C12 C13 117.7(7) . . ?
C11 C12 C14 120.6(7) . . ?
C13 C12 C14 121.7(8) . . ?
C19 C20 C15 119.7(7) . . ?
C10 C11 C12 121.8(7) . . ?
C11 C10 C9 120.1(7) . . ?
C1 C6 C5 122.1(6) . . ?
C6 C5 C7 120.8(7) . . ?
C4 C5 C6 117.4(7) . . ?
C4 C5 C7 121.8(7) . . ?
C8 C13 C12 121.8(7) . . ?
C3 C2 C1 119.1(7) . . ?
C4 C3 C2 120.8(7) . . ?
C3 C4 C5 121.2(7) . . ?
C20 C19 C18 120.6(7) . . ?
C8 C9 C10 119.3(7) . . ?
C6 C1 Bi01 118.0(5) . . ?
C6 C1 C2 119.3(6) . . ?
C2 C1 Bi01 122.6(5) . . ?

loop_
_geom_bond_atom_site_label_1
_geom_bond_atom_site_label_2
_geom_bond_distance
_geom_bond_site_symmetry_2
_geom_bond_publ_flag
Bi01 O2 2.373(5) 2_656 ?
Bi01 O1 2.381(5) . ?
Bi01 C8 2.241(6) . ?
Bi01 C1 2.225(7) . ?
P1 O2 1.516(5) . ?
P1 O1 1.508(5) . ?
P1 C15 1.799(7) . ?
C15 C16 1.396(10) . ?
C15 C20 1.393(10) . ?
C18 C17 1.390(11) . ?
C18 C19 1.388(15) . ?
C16 C17 1.389(10) . ?
C8 C13 1.381(10) . ?
C8 C9 1.400(10) . ?
C12 C11 1.391(12) . ?
C12 C13 1.402(10) . ?
C12 C14 1.501(11) . ?
C20 C19 1.389(11) . ?
C11 C10 1.372(12) . ?
C10 C9 1.404(10) . ?
C6 C5 1.404(10) . ?
C6 C1 1.387(9) . ?
C5 C7 1.497(10) . ?
C5 C4 1.394(10) . ?
C2 C3 1.392(10) . ?
C2 C1 1.401(9) . ?
C3 C4 1.384(11) . ?
